data_7116971
loop_
_publ_author_name
'Ruth Dorel'
'Carlos Manzano'
'Maricarmen Grisoli'
'We-Hyo Soe'
'Christian Joachim'
'Antonio M. Echavarren'

_publ_section_title
;
 Tetrabenzocircumpyrene: a nanographene fragment with an embedded
 peripentacene core
;
_journal_name_full Chem.Commun.
_journal_page_first 6932
_journal_paper_doi 10.1039/C5cc00693G
_journal_volume 51
_journal_year 2015
_chemical_formula_sum 'C62 H36'
_chemical_formula_weight 780.91
_chemical_name_systematic
;
 ?
;
_space_group_IT_number 2
_space_group_name_Hall '-P 1'
_symmetry_cell_setting triclinic
_symmetry_space_group_name_Hall '-P 1'
_symmetry_space_group_name_H-M 'P -1'
_atom_sites_solution_hydrogens geom
_audit_creation_method SHELXL-2014
_audit_update_record
;
2014-11-24 deposited with the CCDC.
2015-03-20 downloaded from the CCDC.
;
_cell_angle_alpha 66.7820(10)
_cell_angle_beta 77.518(2)
_cell_angle_gamma 85.704(2)
_cell_formula_units_Z 2
_cell_length_a 10.1459(4)
_cell_length_b 14.0677(6)
_cell_length_c 15.4819(7)
_cell_measurement_reflns_used 7799
_cell_measurement_temperature 100(2)
_cell_measurement_theta_max 25.72
_cell_measurement_theta_min 2.27
_cell_volume 1982.63(15)
_computing_cell_refinement 'Bruker APEX2 v2011.4-0'
_computing_data_collection 'Bruker APEX2 v2011.4-0'
_computing_data_reduction 'Bruker SAINT V7.60A'
_computing_molecular_graphics 'Bruker SHELXTL'
_computing_publication_material 'Bruker SHELXTL'
_computing_structure_refinement 'SHELXL-2014 (Sheldrick, 2014)'
_computing_structure_solution Sir2011
_diffrn_ambient_temperature 100(2)
_diffrn_detector_area_resol_mean 512
_diffrn_detector_type '4K CCD area detector APEX II'
_diffrn_measured_fraction_theta_full 0.995
_diffrn_measured_fraction_theta_max 0.990
_diffrn_measurement_device_type 'APEX DUO Kappa 4-axis goniometer'
_diffrn_measurement_method
;
 Fullsphere data collection, phi and omega scans
;
_diffrn_measurement_specimen_support 'magnetic support with MicroMount'
_diffrn_radiation_monochromator 'Quazar MX Multilayer Optics'
_diffrn_radiation_type MoK\a
_diffrn_radiation_wavelength 0.71073
_diffrn_reflns_av_R_equivalents 0.0255
_diffrn_reflns_av_unetI/netI 0.0299
_diffrn_reflns_Laue_measured_fraction_full 0.995
_diffrn_reflns_Laue_measured_fraction_max 0.990
_diffrn_reflns_limit_h_max 12
_diffrn_reflns_limit_h_min -11
_diffrn_reflns_limit_k_max 17
_diffrn_reflns_limit_k_min -16
_diffrn_reflns_limit_l_max 19
_diffrn_reflns_limit_l_min -19
_diffrn_reflns_number 22068
_diffrn_reflns_point_group_measured_fraction_full 0.995
_diffrn_reflns_point_group_measured_fraction_max 0.990
_diffrn_reflns_theta_full 25.242
_diffrn_reflns_theta_max 25.998
_diffrn_reflns_theta_min 1.575
_diffrn_source 'Microfocus source E025 IuS'
_diffrn_source_current 0.6
_diffrn_source_power 50
_diffrn_source_size '0.2 mm x 0.2 mm fine focus'
_diffrn_source_type 'Bruker APEX DUO'
_exptl_absorpt_coefficient_mu 0.074
_exptl_absorpt_correction_T_max 0.998
_exptl_absorpt_correction_T_min 0.919
_exptl_absorpt_correction_type empirical
_exptl_absorpt_process_details
; 
 SADABS Version 2008/1 Bruker-Nonius
 Blessing, Acta Cryst. (1995) A51 33-38
;
_exptl_crystal_colour colourless
_exptl_crystal_density_diffrn 1.308
_exptl_crystal_description blade
_exptl_crystal_F_000 816
_exptl_crystal_size_max 0.30
_exptl_crystal_size_mid 0.10
_exptl_crystal_size_min 0.02
_refine_diff_density_max 0.332
_refine_diff_density_min -0.267
_refine_diff_density_rms 0.044
_refine_ls_extinction_coef .
_refine_ls_extinction_method none
_refine_ls_goodness_of_fit_ref 1.036
_refine_ls_hydrogen_treatment constr
_refine_ls_matrix_type full
_refine_ls_number_parameters 811
_refine_ls_number_reflns 7717
_refine_ls_number_restraints 948
_refine_ls_restrained_S_all 1.010
_refine_ls_R_factor_all 0.0763
_refine_ls_R_factor_gt 0.0538
_refine_ls_shift/su_max 0.000
_refine_ls_shift/su_mean 0.000
_refine_ls_structure_factor_coef Fsqd
_refine_ls_weighting_details 'w=1/[\s^2^(Fo^2^)+(0.0756P)^2^+0.8673P] where P=(Fo^2^+2Fc^2^)/3'
_refine_ls_weighting_scheme calc
_refine_ls_wR_factor_gt 0.1433
_refine_ls_wR_factor_ref 0.1594
_reflns_Friedel_coverage 0.000
_reflns_Friedel_fraction_full .
_reflns_Friedel_fraction_max .
_reflns_number_gt 5651
_reflns_number_total 7717
_reflns_threshold_expression 'I > 2\s(I)'
_cod_data_source_file c5cc00693g2.cif
_cod_data_source_block mo_RD566_0m
_cod_original_sg_symbol_H-M P-1
_cod_database_code 7116971
_shelx_space_group_comment
;
The symmetry employed for this shelxl refinement is uniquely defined
by the following loop, which should always be used as a source of
symmetry information in preference to the above space-group names.
They are only intended as comments.
;
_shelx_estimated_absorpt_t_min 0.978
_shelx_estimated_absorpt_t_max 0.998
_shelxl_version_number 2014-3

loop_
_space_group_symop_operation_xyz
'x, y, z'
'-x, -y, -z'

loop_
_atom_site_label
_atom_site_type_symbol
_atom_site_fract_x
_atom_site_fract_y
_atom_site_fract_z
_atom_site_U_iso_or_equiv
_atom_site_adp_type
_atom_site_occupancy
_atom_site_site_symmetry_order
_atom_site_calc_flag
_atom_site_refinement_flags_posn
_atom_site_refinement_flags_adp
_atom_site_refinement_flags_occupancy
_atom_site_disorder_assembly
_atom_site_disorder_group
C1 C 0.56757(19) 0.78780(15) 0.43675(13) 0.0362(4) Uani 1 1 d . . . . .
C2 C 0.59242(19) 0.72784(15) 0.53006(14) 0.0359(4) Uani 1 1 d . . . . .
C3 C 0.48966(18) 0.71624(15) 0.61212(13) 0.0355(4) Uani 1 1 d . . . . .
C4 C 0.37080(18) 0.77163(16) 0.60133(14) 0.0365(4) Uani 1 1 d . . . . .
C5 C 0.36389(18) 0.85326(15) 0.50968(13) 0.0348(4) Uani 1 1 d . . . . .
C6 C 0.45315(18) 0.85362(15) 0.42720(13) 0.0351(4) Uani 1 1 d . . . . .
C7 C 0.66064(19) 0.78095(15) 0.35731(14) 0.0381(4) Uani 1 1 d . . . . .
H7 H 0.6402 0.8146 0.2953 0.046 Uiso 1 1 calc R U . . .
C8 C 0.78040(19) 0.72730(15) 0.36576(14) 0.0378(4) Uani 1 1 d . . . . .
C9 C 0.86887(19) 0.71047(16) 0.28445(14) 0.0394(5) Uani 1 1 d . . . . .
C10 C 0.8316(2) 0.73985(18) 0.19576(15) 0.0473(5) Uani 1 1 d . . . . .
H10 H 0.7504 0.7770 0.1859 0.057 Uiso 1 1 calc R U . . .
C11 C 0.9092(2) 0.7165(2) 0.12240(17) 0.0540(6) Uani 1 1 d . . . . .
H11 H 0.8832 0.7392 0.0621 0.065 Uiso 1 1 calc R U . . .
C12 C 1.0251(2) 0.6599(2) 0.13688(17) 0.0536(6) Uani 1 1 d . . . . .
H12 H 1.0769 0.6406 0.0875 0.064 Uiso 1 1 calc R U . . .
C13 C 1.0656(2) 0.63140(18) 0.22262(17) 0.0501(6) Uani 1 1 d . . . . .
H13 H 1.1462 0.5931 0.2314 0.060 Uiso 1 1 calc R U . . .
C14 C 0.99112(19) 0.65731(15) 0.29767(15) 0.0403(5) Uani 1 1 d . . . . .
C15 C 1.03904(19) 0.63394(15) 0.38673(15) 0.0396(5) Uani 1 1 d . . . . .
C16 C 1.1724(2) 0.60249(17) 0.39431(16) 0.0462(5) Uani 1 1 d . . . . .
H16 H 1.2318 0.5936 0.3415 0.055 Uiso 1 1 calc R U . . .
C17 C 1.2186(2) 0.58433(17) 0.47635(17) 0.0489(5) Uani 1 1 d . . . . .
H17 H 1.3093 0.5638 0.4796 0.059 Uiso 1 1 calc R U . . .
C18 C 1.1342(2) 0.59577(16) 0.55382(16) 0.0452(5) Uani 1 1 d . . . . .
H18 H 1.1662 0.5827 0.6107 0.054 Uiso 1 1 calc R U . . .
C19 C 1.0029(2) 0.62634(16) 0.54870(15) 0.0431(5) Uani 1 1 d . . . . .
H19 H 0.9452 0.6346 0.6023 0.052 Uiso 1 1 calc R U . . .
C20 C 0.95294(19) 0.64540(15) 0.46583(14) 0.0377(4) Uani 1 1 d . . . . .
C21 C 0.81517(19) 0.68327(15) 0.45794(14) 0.0366(4) Uani 1 1 d . . . . .
C22 C 0.71905(19) 0.67946(15) 0.53712(14) 0.0366(4) Uani 1 1 d . . . . .
H22 H 0.7387 0.6428 0.5991 0.044 Uiso 1 1 calc R U . . .
C23 C 0.24528(19) 0.74652(17) 0.67589(14) 0.0419(5) Uani 1 1 d . . . . .
C24 C 0.2210(2) 0.6477(2) 0.74904(16) 0.0545(6) Uani 1 1 d . . . . .
H24 H 0.2914 0.5984 0.7559 0.065 Uiso 1 1 calc R U . . .
C25 C 0.0976(2) 0.6200(2) 0.81131(18) 0.0727(9) Uani 1 1 d . . . . .
H25 H 0.0836 0.5522 0.8598 0.087 Uiso 1 1 calc R U . . .
C26 C -0.0053(2) 0.6909(3) 0.80306(19) 0.0800(10) Uani 1 1 d . . . . .
H26 H -0.0898 0.6725 0.8465 0.096 Uiso 1 1 calc R U . . .
C27 C 0.0150(2) 0.7882(2) 0.73169(17) 0.0638(7) Uani 1 1 d . . . . .
H27 H -0.0566 0.8364 0.7262 0.077 Uiso 1 1 calc R U . . .
C28 C 0.1387(2) 0.81796(18) 0.66683(15) 0.0452(5) Uani 1 1 d . . . . .
C29 C 0.15873(19) 0.92028(17) 0.58902(15) 0.0411(5) Uani 1 1 d . . . . .
C30 C 0.0741(2) 1.00286(19) 0.59204(17) 0.0482(5) Uani 1 1 d . . . . .
H30 H 0.0032 0.9925 0.6463 0.058 Uiso 1 1 calc R U . . .
C31 C 0.0918(2) 1.09786(19) 0.51838(18) 0.0511(6) Uani 1 1 d . . . . .
H31 H 0.0318 1.1524 0.5206 0.061 Uiso 1 1 calc R U . . .
C32 C 0.1981(2) 1.11455(17) 0.44014(16) 0.0455(5) Uani 1 1 d . . . . .
H32 H 0.2108 1.1806 0.3888 0.055 Uiso 1 1 calc R U . . .
C33 C 0.2844(2) 1.03575(16) 0.43713(15) 0.0397(5) Uani 1 1 d . . . . .
H33 H 0.3588 1.0489 0.3846 0.048 Uiso 1 1 calc R U . . .
C34 C 0.26579(18) 0.93620(16) 0.50965(14) 0.0365(4) Uani 1 1 d . . . . .
C35 C 0.5249(16) 0.6509(5) 0.7039(7) 0.037(2) Uani 0.6 1 d D U P A 1
C36 C 0.5341(19) 0.5389(5) 0.7390(9) 0.0444(18) Uani 0.6 1 d D U P A 1
C37 C 0.4936(13) 0.4844(5) 0.6897(6) 0.0500(18) Uani 0.6 1 d D U P A 1
H37 H 0.4617 0.5217 0.6322 0.060 Uiso 0.6 1 calc R U P A 1
C38 C 0.4992(7) 0.3783(5) 0.7230(5) 0.0608(17) Uani 0.6 1 d D U P A 1
H38 H 0.4714 0.3427 0.6888 0.073 Uiso 0.6 1 calc R U P A 1
C39 C 0.5459(7) 0.3235(4) 0.8067(5) 0.0612(19) Uani 0.6 1 d D U P A 1
H39 H 0.5496 0.2501 0.8300 0.073 Uiso 0.6 1 calc R U P A 1
C40 C 0.5870(7) 0.3745(4) 0.8566(4) 0.0578(16) Uani 0.6 1 d D U P A 1
H40 H 0.6195 0.3354 0.9135 0.069 Uiso 0.6 1 calc R U P A 1
C41 C 0.5818(11) 0.4836(4) 0.8251(6) 0.0457(15) Uani 0.6 1 d D U P A 1
C42 C 0.6209(8) 0.5390(5) 0.8768(4) 0.0440(14) Uani 0.6 1 d D U P A 1
C43 C 0.6730(6) 0.4897(5) 0.9612(4) 0.0584(14) Uani 0.6 1 d D U P A 1
H43 H 0.6875 0.4172 0.9839 0.070 Uiso 0.6 1 calc R U P A 1
C44 C 0.7023(7) 0.5432(6) 1.0101(4) 0.0584(17) Uani 0.6 1 d D U P A 1
H44 H 0.7365 0.5080 1.0669 0.070 Uiso 0.6 1 calc R U P A 1
C45 C 0.6826(5) 0.6523(5) 0.9777(4) 0.0620(13) Uani 0.6 1 d D U P A 1
H45 H 0.7020 0.6891 1.0135 0.074 Uiso 0.6 1 calc R U P A 1
C46 C 0.6352(6) 0.7044(4) 0.8938(4) 0.0515(12) Uani 0.6 1 d D U P A 1
H46 H 0.6248 0.7774 0.8704 0.062 Uiso 0.6 1 calc R U P A 1
C47 C 0.6026(9) 0.6478(4) 0.8441(5) 0.0429(14) Uani 0.6 1 d D U P A 1
C48 C 0.5520(15) 0.7001(5) 0.7578(7) 0.0393(16) Uani 0.6 1 d D U P A 1
H48 H 0.5368 0.7724 0.7375 0.047 Uiso 0.6 1 calc R U P A 1
C35' C 0.518(2) 0.6441(7) 0.7113(11) 0.030(3) Uani 0.4 1 d D U P A 2
C36' C 0.524(3) 0.5346(7) 0.7299(11) 0.033(2) Uani 0.4 1 d D U P A 2
C37' C 0.4772(19) 0.4965(7) 0.6703(9) 0.041(2) Uani 0.4 1 d D U P A 2
H37' H 0.4471 0.5438 0.6150 0.049 Uiso 0.4 1 calc R U P A 2
C38' C 0.4745(10) 0.3929(7) 0.6899(6) 0.0461(18) Uani 0.4 1 d D U P A 2
H38' H 0.4416 0.3683 0.6494 0.055 Uiso 0.4 1 calc R U P A 2
C39' C 0.5210(9) 0.3237(6) 0.7706(6) 0.0464(19) Uani 0.4 1 d D U P A 2
H39' H 0.5216 0.2518 0.7834 0.056 Uiso 0.4 1 calc R U P A 2
C40' C 0.5658(10) 0.3569(6) 0.8317(6) 0.0408(19) Uani 0.4 1 d D U P A 2
H40' H 0.5939 0.3079 0.8872 0.049 Uiso 0.4 1 calc R U P A 2
C41' C 0.5701(17) 0.4644(6) 0.8121(8) 0.0358(18) Uani 0.4 1 d D U P A 2
C42' C 0.6127(12) 0.5049(6) 0.8740(6) 0.0363(17) Uani 0.4 1 d D U P A 2
C43' C 0.6604(8) 0.4399(6) 0.9573(5) 0.0487(16) Uani 0.4 1 d D U P A 2
H43' H 0.6664 0.3675 0.9729 0.058 Uiso 0.4 1 calc R U P A 2
C44' C 0.6978(7) 0.4806(7) 1.0152(5) 0.0509(16) Uani 0.4 1 d D U P A 2
H44' H 0.7298 0.4354 1.0705 0.061 Uiso 0.4 1 calc R U P A 2
C45' C 0.6906(9) 0.5894(7) 0.9955(6) 0.0443(19) Uani 0.4 1 d D U P A 2
H45' H 0.7184 0.6163 1.0363 0.053 Uiso 0.4 1 calc R U P A 2
C46' C 0.6419(7) 0.6539(6) 0.9152(4) 0.0411(15) Uani 0.4 1 d D U P A 2
H46' H 0.6333 0.7259 0.9012 0.049 Uiso 0.4 1 calc R U P A 2
C47' C 0.6054(11) 0.6123(6) 0.8545(6) 0.0319(17) Uani 0.4 1 d D U P A 2
C48' C 0.558(2) 0.6803(7) 0.7705(9) 0.033(2) Uani 0.4 1 d D U P A 2
H48' H 0.5556 0.7525 0.7560 0.040 Uiso 0.4 1 calc R U P A 2
C49 C 0.4250(13) 0.9103(13) 0.3286(7) 0.040(3) Uani 0.6 1 d D U P B 1
C50 C 0.5164(12) 0.9866(12) 0.2528(7) 0.048(2) Uani 0.6 1 d D U P B 1
C51 C 0.6342(13) 1.0170(12) 0.2688(8) 0.053(3) Uani 0.6 1 d D U P B 1
H51 H 0.6511 0.9913 0.3320 0.063 Uiso 0.6 1 calc R U P B 1
C52 C 0.7266(11) 1.0842(9) 0.1931(8) 0.060(3) Uani 0.6 1 d D U P B 1
H52 H 0.8059 1.1041 0.2055 0.072 Uiso 0.6 1 calc R U P B 1
C53 C 0.7053(8) 1.1225(7) 0.1008(8) 0.064(2) Uani 0.6 1 d D U P B 1
H53 H 0.7700 1.1679 0.0498 0.076 Uiso 0.6 1 calc R U P B 1
C54 C 0.5898(7) 1.0949(6) 0.0825(6) 0.060(2) Uani 0.6 1 d D U P B 1
H54 H 0.5759 1.1210 0.0185 0.072 Uiso 0.6 1 calc R U P B 1
C55 C 0.4918(8) 1.0285(8) 0.1575(6) 0.048(2) Uani 0.6 1 d D U P B 1
C56 C 0.3656(7) 1.0025(8) 0.1414(6) 0.051(2) Uani 0.6 1 d D U P B 1
C57 C 0.3287(6) 1.0461(6) 0.0510(5) 0.0601(17) Uani 0.6 1 d D U P B 1
H57 H 0.3885 1.0934 -0.0022 0.072 Uiso 0.6 1 calc R U P B 1
C58 C 0.2072(6) 1.0211(6) 0.0389(4) 0.0630(16) Uani 0.6 1 d D U P B 1
H58 H 0.1840 1.0519 -0.0225 0.076 Uiso 0.6 1 calc R U P B 1
C59 C 0.1183(7) 0.9519(7) 0.1147(5) 0.0590(18) Uani 0.6 1 d D U P B 1
H59 H 0.0349 0.9348 0.1055 0.071 Uiso 0.6 1 calc R U P B 1
C60 C 0.1514(9) 0.9085(10) 0.2027(6) 0.052(2) Uani 0.6 1 d D U P B 1
H60 H 0.0905 0.8607 0.2547 0.063 Uiso 0.6 1 calc R U P B 1
C61 C 0.2731(9) 0.9327(11) 0.2185(6) 0.043(2) Uani 0.6 1 d D U P B 1
C62 C 0.3061(11) 0.8876(10) 0.3114(7) 0.043(3) Uani 0.6 1 d D U P B 1
H62 H 0.2439 0.8404 0.3630 0.052 Uiso 0.6 1 calc R U P B 1
C49' C 0.419(2) 0.9137(18) 0.3304(10) 0.035(3) Uani 0.4 1 d D U P B 2
C50' C 0.5061(17) 0.9924(16) 0.2525(8) 0.032(2) Uani 0.4 1 d D U P B 2
C51' C 0.6229(17) 1.0264(15) 0.2670(9) 0.032(2) Uani 0.4 1 d D U P B 2
H51' H 0.6438 0.9984 0.3292 0.038 Uiso 0.4 1 calc R U P B 2
C52' C 0.7088(13) 1.1005(11) 0.1920(9) 0.038(2) Uani 0.4 1 d D U P B 2
H52' H 0.7888 1.1216 0.2025 0.046 Uiso 0.4 1 calc R U P B 2
C53' C 0.6765(10) 1.1429(9) 0.1023(8) 0.045(2) Uani 0.4 1 d D U P B 2
H53' H 0.7360 1.1919 0.0504 0.054 Uiso 0.4 1 calc R U P B 2
C54' C 0.5586(9) 1.1149(8) 0.0873(7) 0.045(2) Uani 0.4 1 d D U P B 2
H54' H 0.5377 1.1466 0.0253 0.055 Uiso 0.4 1 calc R U P B 2
C55' C 0.4679(11) 1.0405(12) 0.1614(7) 0.041(2) Uani 0.4 1 d D U P B 2
C56' C 0.3401(11) 1.0123(11) 0.1485(7) 0.044(2) Uani 0.4 1 d D U P B 2
C57' C 0.2880(9) 1.0612(9) 0.0639(7) 0.065(3) Uani 0.4 1 d D U P B 2
H57' H 0.3398 1.1134 0.0095 0.078 Uiso 0.4 1 calc R U P B 2
C58' C 0.1620(10) 1.0333(10) 0.0597(7) 0.076(3) Uani 0.4 1 d D U P B 2
H58' H 0.1279 1.0679 0.0028 0.091 Uiso 0.4 1 calc R U P B 2
C59' C 0.0852(12) 0.9565(12) 0.1366(8) 0.070(3) Uani 0.4 1 d D U P B 2
H59' H 0.0000 0.9374 0.1319 0.084 Uiso 0.4 1 calc R U P B 2
C60' C 0.1322(15) 0.9080(17) 0.2193(10) 0.057(3) Uani 0.4 1 d D U P B 2
H60' H 0.0796 0.8547 0.2720 0.068 Uiso 0.4 1 calc R U P B 2
C61' C 0.2569(15) 0.9359(17) 0.2273(9) 0.047(3) Uani 0.4 1 d D U P B 2
C62' C 0.3045(18) 0.8835(15) 0.3142(9) 0.039(3) Uani 0.4 1 d D U P B 2
H62' H 0.2547 0.8254 0.3629 0.047 Uiso 0.4 1 calc R U P B 2

loop_
_atom_site_aniso_label
_atom_site_aniso_U_11
_atom_site_aniso_U_22
_atom_site_aniso_U_33
_atom_site_aniso_U_23
_atom_site_aniso_U_13
_atom_site_aniso_U_12
C1 0.0321(10) 0.0362(11) 0.0366(10) -0.0098(8) -0.0089(8) 0.0033(8)
C2 0.0301(9) 0.0353(11) 0.0385(10) -0.0103(8) -0.0079(8) 0.0035(8)
C3 0.0307(10) 0.0356(11) 0.0356(10) -0.0076(8) -0.0094(8) 0.0005(8)
C4 0.0279(9) 0.0421(11) 0.0367(10) -0.0117(9) -0.0085(8) 0.0022(8)
C5 0.0269(9) 0.0377(11) 0.0370(10) -0.0101(8) -0.0097(8) 0.0016(8)
C6 0.0312(10) 0.0334(10) 0.0365(10) -0.0086(8) -0.0088(8) 0.0034(8)
C7 0.0358(10) 0.0382(11) 0.0356(10) -0.0096(9) -0.0085(8) 0.0046(8)
C8 0.0324(10) 0.0355(11) 0.0399(11) -0.0104(9) -0.0044(8) 0.0021(8)
C9 0.0321(10) 0.0379(11) 0.0429(11) -0.0123(9) -0.0033(8) -0.0006(8)
C10 0.0341(11) 0.0586(14) 0.0455(12) -0.0191(11) -0.0045(9) 0.0055(10)
C11 0.0421(12) 0.0737(17) 0.0468(13) -0.0263(12) -0.0043(10) -0.0017(11)
C12 0.0387(12) 0.0678(16) 0.0580(14) -0.0338(13) 0.0000(10) 0.0035(11)
C13 0.0363(11) 0.0551(14) 0.0587(14) -0.0259(12) -0.0030(10) 0.0040(10)
C14 0.0326(10) 0.0366(11) 0.0481(12) -0.0148(9) -0.0037(9) 0.0000(8)
C15 0.0338(10) 0.0305(10) 0.0500(12) -0.0118(9) -0.0069(9) 0.0019(8)
C16 0.0327(10) 0.0459(13) 0.0580(13) -0.0209(11) -0.0058(9) 0.0062(9)
C17 0.0320(11) 0.0451(13) 0.0667(15) -0.0186(11) -0.0125(10) 0.0072(9)
C18 0.0386(11) 0.0410(12) 0.0548(13) -0.0148(10) -0.0168(10) 0.0061(9)
C19 0.0373(11) 0.0396(12) 0.0486(12) -0.0143(10) -0.0092(9) 0.0079(9)
C20 0.0325(10) 0.0295(10) 0.0455(11) -0.0093(9) -0.0075(8) 0.0034(8)
C21 0.0327(10) 0.0308(10) 0.0421(11) -0.0101(8) -0.0076(8) 0.0029(8)
C22 0.0325(10) 0.0340(10) 0.0377(10) -0.0068(8) -0.0105(8) 0.0039(8)
C23 0.0280(10) 0.0549(13) 0.0354(10) -0.0082(9) -0.0096(8) 0.0004(9)
C24 0.0317(11) 0.0661(16) 0.0457(12) 0.0003(11) -0.0099(9) 0.0018(10)
C25 0.0354(12) 0.089(2) 0.0533(15) 0.0146(13) -0.0062(11) -0.0037(12)
C26 0.0273(12) 0.114(2) 0.0542(15) 0.0087(15) -0.0004(10) 0.0059(13)
C27 0.0282(11) 0.0868(19) 0.0519(14) -0.0044(13) -0.0054(10) 0.0096(11)
C28 0.0284(10) 0.0620(14) 0.0389(11) -0.0127(10) -0.0087(8) 0.0041(9)
C29 0.0262(9) 0.0546(13) 0.0440(11) -0.0190(10) -0.0118(8) 0.0042(9)
C30 0.0294(10) 0.0627(15) 0.0562(13) -0.0288(12) -0.0074(9) 0.0078(10)
C31 0.0372(11) 0.0528(14) 0.0726(16) -0.0348(13) -0.0140(11) 0.0118(10)
C32 0.0401(11) 0.0411(12) 0.0570(13) -0.0192(10) -0.0158(10) 0.0074(9)
C33 0.0327(10) 0.0423(12) 0.0447(11) -0.0173(9) -0.0100(8) 0.0052(8)
C34 0.0271(9) 0.0434(11) 0.0404(10) -0.0160(9) -0.0122(8) 0.0056(8)
C35 0.029(3) 0.038(3) 0.035(3) -0.010(3) 0.005(2) -0.002(3)
C36 0.031(3) 0.043(3) 0.047(4) -0.009(2) 0.002(3) -0.001(2)
C37 0.044(4) 0.044(3) 0.054(4) -0.015(2) -0.001(3) -0.003(2)
C38 0.055(4) 0.050(3) 0.067(4) -0.020(3) 0.005(3) -0.006(3)
C39 0.059(4) 0.043(3) 0.061(4) -0.010(3) 0.010(3) -0.001(2)
C40 0.045(3) 0.045(3) 0.053(3) 0.001(2) 0.010(2) 0.006(2)
C41 0.034(3) 0.041(3) 0.042(3) -0.003(2) 0.005(2) 0.006(3)
C42 0.027(2) 0.050(3) 0.036(2) -0.001(2) 0.0019(15) 0.009(3)
C43 0.035(2) 0.081(3) 0.034(2) -0.001(2) -0.0018(18) 0.015(3)
C44 0.035(2) 0.087(4) 0.034(2) -0.004(3) -0.0083(18) 0.009(4)
C45 0.035(2) 0.105(4) 0.042(2) -0.027(3) -0.0060(17) 0.003(3)
C46 0.031(2) 0.072(3) 0.047(2) -0.020(2) -0.0029(18) 0.002(2)
C47 0.025(2) 0.054(3) 0.038(2) -0.008(2) -0.0031(17) 0.008(3)
C48 0.028(3) 0.042(3) 0.035(3) -0.003(2) -0.006(2) 0.008(2)
C35' 0.017(4) 0.038(4) 0.028(4) -0.003(3) -0.013(4) 0.007(3)
C36' 0.028(4) 0.039(4) 0.028(3) -0.011(3) -0.003(3) 0.007(3)
C37' 0.036(4) 0.045(4) 0.038(4) -0.013(3) -0.005(3) -0.004(3)
C38' 0.039(3) 0.049(4) 0.050(4) -0.020(3) -0.003(3) -0.007(3)
C39' 0.041(3) 0.045(3) 0.048(4) -0.015(3) -0.003(3) -0.003(3)
C40' 0.034(3) 0.043(4) 0.039(4) -0.013(3) -0.003(3) 0.002(3)
C41' 0.028(3) 0.040(3) 0.033(3) -0.011(3) -0.001(2) 0.003(3)
C42' 0.024(3) 0.047(4) 0.030(3) -0.011(3) 0.001(2) 0.005(3)
C43' 0.028(3) 0.069(4) 0.037(3) -0.012(3) -0.001(2) 0.007(3)
C44' 0.029(3) 0.081(4) 0.035(3) -0.015(3) -0.006(2) 0.004(3)
C45' 0.029(3) 0.071(5) 0.030(3) -0.017(4) -0.005(3) -0.002(4)
C46' 0.026(3) 0.067(4) 0.032(3) -0.022(3) -0.002(2) -0.009(3)
C47' 0.018(3) 0.051(4) 0.028(3) -0.018(3) -0.003(2) 0.001(4)
C48' 0.024(4) 0.041(4) 0.033(4) -0.015(3) -0.002(3) 0.002(4)
C49 0.036(3) 0.040(4) 0.039(4) -0.013(3) -0.013(3) 0.018(3)
C50 0.043(3) 0.047(4) 0.048(3) -0.015(3) -0.008(3) 0.013(3)
C51 0.043(3) 0.057(5) 0.055(4) -0.021(3) -0.011(3) 0.010(3)
C52 0.046(3) 0.066(5) 0.063(3) -0.024(3) -0.005(2) 0.006(3)
C53 0.052(3) 0.063(4) 0.062(3) -0.018(3) 0.006(2) -0.001(3)
C54 0.061(3) 0.061(4) 0.051(3) -0.016(2) -0.008(2) 0.011(3)
C55 0.051(3) 0.047(3) 0.048(3) -0.018(2) -0.017(2) 0.014(2)
C56 0.054(3) 0.045(3) 0.047(3) -0.013(2) -0.011(2) 0.009(2)
C57 0.059(3) 0.070(3) 0.050(3) -0.017(2) -0.022(2) 0.004(3)
C58 0.068(3) 0.070(3) 0.050(3) -0.015(2) -0.029(2) 0.007(3)
C59 0.059(3) 0.058(3) 0.064(3) -0.016(3) -0.034(3) -0.001(3)
C60 0.055(3) 0.040(3) 0.063(4) -0.013(3) -0.031(3) 0.004(2)
C61 0.044(3) 0.039(3) 0.050(3) -0.016(3) -0.025(2) 0.014(2)
C62 0.043(4) 0.035(4) 0.046(4) -0.009(3) -0.017(3) 0.016(3)
C49' 0.041(5) 0.028(5) 0.035(5) -0.013(4) -0.006(4) 0.001(4)
C50' 0.037(4) 0.029(4) 0.030(4) -0.012(3) -0.009(3) 0.001(3)
C51' 0.037(4) 0.029(4) 0.029(4) -0.011(3) -0.011(3) 0.009(3)
C52' 0.038(4) 0.028(3) 0.046(4) -0.012(3) -0.005(3) -0.003(3)
C53' 0.051(4) 0.038(4) 0.034(3) -0.008(3) 0.003(3) -0.007(4)
C54' 0.058(4) 0.040(4) 0.031(3) -0.008(3) -0.006(3) 0.002(3)
C55' 0.049(4) 0.037(4) 0.032(3) -0.008(3) -0.011(3) 0.006(4)
C56' 0.058(4) 0.038(4) 0.039(3) -0.014(3) -0.019(3) 0.003(4)
C57' 0.077(5) 0.063(5) 0.051(4) -0.011(3) -0.025(4) -0.007(4)
C58' 0.092(5) 0.078(5) 0.061(4) -0.016(4) -0.041(4) -0.009(4)
C59' 0.079(5) 0.071(5) 0.065(5) -0.021(4) -0.032(4) -0.011(4)
C60' 0.065(5) 0.054(5) 0.059(4) -0.026(3) -0.018(4) -0.002(4)
C61' 0.059(5) 0.040(4) 0.046(4) -0.019(3) -0.014(3) 0.001(4)
C62' 0.049(5) 0.029(5) 0.040(5) -0.013(4) -0.009(4) -0.004(4)

loop_
_atom_type_symbol
_atom_type_description
_atom_type_scat_dispersion_real
_atom_type_scat_dispersion_imag
_atom_type_scat_source
C C 0.0033 0.0016 'International Tables Vol C Tables 4.2.6.8 and 6.1.1.4'
H H 0.0000 0.0000 'International Tables Vol C Tables 4.2.6.8 and 6.1.1.4'

loop_
_geom_angle_atom_site_label_1
_geom_angle_atom_site_label_2
_geom_angle_atom_site_label_3
_geom_angle
_geom_angle_site_symmetry_1
_geom_angle_site_symmetry_3
C7 C1 C2 117.80(17) . .
C7 C1 C6 122.96(17) . .
C2 C1 C6 119.22(17) . .
C22 C2 C3 122.28(17) . .
C22 C2 C1 118.02(17) . .
C3 C2 C1 119.68(17) . .
C4 C3 C2 119.73(17) . .
C4 C3 C35 125.1(6) . .
C2 C3 C35 115.0(6) . .
C4 C3 C35' 122.5(8) . .
C2 C3 C35' 117.7(8) . .
C3 C4 C5 118.89(17) . .
C3 C4 C23 123.93(17) . .
C5 C4 C23 116.97(16) . .
C6 C5 C4 119.54(17) . .
C6 C5 C34 123.25(17) . .
C4 C5 C34 117.12(17) . .
C5 C6 C1 119.21(17) . .
C5 C6 C49 122.6(8) . .
C1 C6 C49 117.8(8) . .
C5 C6 C49' 119.6(11) . .
C1 C6 C49' 120.8(12) . .
C8 C7 C1 122.91(18) . .
C7 C8 C21 118.27(18) . .
C7 C8 C9 122.36(18) . .
C21 C8 C9 119.31(17) . .
C10 C9 C14 118.69(18) . .
C10 C9 C8 121.88(18) . .
C14 C9 C8 119.30(18) . .
C11 C10 C9 121.8(2) . .
C10 C11 C12 119.6(2) . .
C13 C12 C11 120.0(2) . .
C12 C13 C14 121.8(2) . .
C13 C14 C9 118.1(2) . .
C13 C14 C15 122.03(18) . .
C9 C14 C15 119.88(18) . .
C20 C15 C16 118.32(19) . .
C20 C15 C14 120.25(17) . .
C16 C15 C14 121.40(19) . .
C17 C16 C15 121.4(2) . .
C16 C17 C18 120.29(19) . .
C17 C18 C19 119.7(2) . .
C18 C19 C20 121.2(2) . .
C15 C20 C19 119.04(18) . .
C15 C20 C21 119.31(18) . .
C19 C20 C21 121.55(18) . .
C22 C21 C8 118.80(17) . .
C22 C21 C20 121.79(18) . .
C8 C21 C20 119.40(17) . .
C21 C22 C2 122.72(18) . .
C24 C23 C28 117.96(18) . .
C24 C23 C4 121.60(19) . .
C28 C23 C4 119.85(18) . .
C25 C24 C23 121.8(2) . .
C26 C25 C24 119.9(2) . .
C27 C26 C25 119.7(2) . .
C26 C27 C28 121.6(2) . .
C27 C28 C23 119.0(2) . .
C27 C28 C29 121.5(2) . .
C23 C28 C29 119.41(18) . .
C30 C29 C34 119.4(2) . .
C30 C29 C28 121.38(19) . .
C34 C29 C28 119.20(19) . .
C31 C30 C29 121.2(2) . .
C30 C31 C32 119.8(2) . .
C33 C32 C31 120.0(2) . .
C32 C33 C34 121.66(19) . .
C33 C34 C29 117.92(18) . .
C33 C34 C5 121.57(17) . .
C29 C34 C5 120.10(18) . .
C48 C35 C36 119.2(6) . .
C48 C35 C3 116.5(5) . .
C36 C35 C3 124.3(5) . .
C37 C36 C41 119.7(5) . .
C37 C36 C35 120.7(5) . .
C41 C36 C35 119.6(5) . .
C38 C37 C36 121.4(6) . .
C37 C38 C39 119.5(6) . .
C40 C39 C38 120.6(5) . .
C39 C40 C41 121.6(5) . .
C40 C41 C36 117.2(5) . .
C40 C41 C42 123.0(5) . .
C36 C41 C42 119.8(4) . .
C43 C42 C47 117.7(5) . .
C43 C42 C41 123.0(5) . .
C47 C42 C41 119.2(4) . .
C44 C43 C42 121.4(6) . .
C43 C44 C45 120.8(5) . .
C46 C45 C44 119.9(6) . .
C45 C46 C47 119.0(5) . .
C46 C47 C42 121.2(5) . .
C46 C47 C48 119.9(5) . .
C42 C47 C48 118.9(5) . .
C35 C48 C47 122.9(6) . .
C48' C35' C36' 120.7(7) . .
C48' C35' C3 122.5(7) . .
C36' C35' C3 115.7(7) . .
C37' C36' C41' 119.6(6) . .
C37' C36' C35' 120.8(6) . .
C41' C36' C35' 119.5(6) . .
C38' C37' C36' 121.6(7) . .
C37' C38' C39' 118.9(7) . .
C40' C39' C38' 121.7(7) . .
C39' C40' C41' 120.1(7) . .
C36' C41' C40' 118.0(6) . .
C36' C41' C42' 118.6(6) . .
C40' C41' C42' 123.3(6) . .
C43' C42' C47' 117.4(6) . .
C43' C42' C41' 121.9(7) . .
C47' C42' C41' 120.7(5) . .
C44' C43' C42' 120.4(7) . .
C43' C44' C45' 122.3(7) . .
C46' C45' C44' 118.0(7) . .
C45' C46' C47' 119.7(7) . .
C46' C47' C42' 122.2(6) . .
C46' C47' C48' 119.0(7) . .
C42' C47' C48' 118.8(5) . .
C35' C48' C47' 121.6(7) . .
C62 C49 C50 119.7(5) . .
C62 C49 C6 117.5(5) . .
C50 C49 C6 122.7(5) . .
C51 C50 C55 118.5(5) . .
C51 C50 C49 121.6(5) . .
C55 C50 C49 119.9(5) . .
C52 C51 C50 120.7(6) . .
C53 C52 C51 121.1(6) . .
C52 C53 C54 119.8(6) . .
C53 C54 C55 120.9(6) . .
C54 C55 C50 118.9(5) . .
C54 C55 C56 122.3(5) . .
C50 C55 C56 118.8(5) . .
C57 C56 C61 117.5(5) . .
C57 C56 C55 122.5(5) . .
C61 C56 C55 120.0(5) . .
C58 C57 C56 120.9(5) . .
C57 C58 C59 121.0(5) . .
C60 C59 C58 119.3(5) . .
C59 C60 C61 121.6(5) . .
C60 C61 C56 119.7(5) . .
C60 C61 C62 121.1(5) . .
C56 C61 C62 119.2(5) . .
C49 C62 C61 122.0(6) . .
C62' C49' C50' 119.3(7) . .
C62' C49' C6 116.4(7) . .
C50' C49' C6 124.0(8) . .
C51' C50' C55' 119.7(6) . .
C51' C50' C49' 120.8(6) . .
C55' C50' C49' 119.4(6) . .
C52' C51' C50' 121.2(7) . .
C53' C52' C51' 119.2(7) . .
C54' C53' C52' 120.7(7) . .
C53' C54' C55' 122.0(6) . .
C54' C55' C50' 116.9(6) . .
C54' C55' C56' 123.2(6) . .
C50' C55' C56' 119.9(6) . .
C57' C56' C61' 116.8(6) . .
C57' C56' C55' 124.3(6) . .
C61' C56' C55' 118.7(6) . .
C58' C57' C56' 120.4(7) . .
C59' C58' C57' 121.4(7) . .
C60' C59' C58' 119.7(8) . .
C59' C60' C61' 120.7(8) . .
C60' C61' C56' 121.0(7) . .
C60' C61' C62' 119.6(7) . .
C56' C61' C62' 119.3(7) . .
C49' C62' C61' 122.6(8) . .

loop_
_geom_bond_atom_site_label_1
_geom_bond_atom_site_label_2
_geom_bond_distance
_geom_bond_site_symmetry_2
C1 C7 1.411(3) .
C1 C2 1.424(3) .
C1 C6 1.425(3) .
C2 C22 1.413(3) .
C2 C3 1.420(3) .
C3 C4 1.390(3) .
C3 C35 1.461(7) .
C3 C35' 1.545(10) .
C4 C5 1.443(3) .
C4 C23 1.480(3) .
C5 C6 1.395(3) .
C5 C34 1.476(3) .
C6 C49 1.498(8) .
C6 C49' 1.504(11) .
C7 C8 1.384(3) .
C8 C21 1.426(3) .
C8 C9 1.470(3) .
C9 C10 1.397(3) .
C9 C14 1.411(3) .
C10 C11 1.374(3) .
C11 C12 1.378(3) .
C12 C13 1.372(3) .
C13 C14 1.402(3) .
C14 C15 1.468(3) .
C15 C20 1.400(3) .
C15 C16 1.407(3) .
C16 C17 1.371(3) .
C17 C18 1.373(3) .
C18 C19 1.378(3) .
C19 C20 1.402(3) .
C20 C21 1.471(3) .
C21 C22 1.377(3) .
C23 C24 1.402(3) .
C23 C28 1.411(3) .
C24 C25 1.380(3) .
C25 C26 1.379(4) .
C26 C27 1.374(4) .
C27 C28 1.400(3) .
C28 C29 1.461(3) .
C29 C30 1.402(3) .
C29 C34 1.408(3) .
C30 C31 1.366(3) .
C31 C32 1.391(3) .
C32 C33 1.370(3) .
C33 C34 1.402(3) .
C35 C48 1.353(5) .
C35 C36 1.453(5) .
C36 C37 1.409(6) .
C36 C41 1.422(6) .
C37 C38 1.375(6) .
C38 C39 1.387(7) .
C39 C40 1.380(7) .
C40 C41 1.417(6) .
C41 C42 1.441(7) .
C42 C43 1.414(5) .
C42 C47 1.422(6) .
C43 C44 1.345(8) .
C44 C45 1.427(8) .
C45 C46 1.386(6) .
C46 C47 1.404(6) .
C47 C48 1.433(5) .
C35' C48' 1.353(6) .
C35' C36' 1.451(6) .
C36' C37' 1.405(7) .
C36' C41' 1.421(7) .
C37' C38' 1.368(7) .
C38' C39' 1.399(8) .
C39' C40' 1.374(8) .
C40' C41' 1.423(8) .
C41' C42' 1.441(7) .
C42' C43' 1.416(6) .
C42' C47' 1.418(7) .
C43' C44' 1.364(9) .
C44' C45' 1.437(10) .
C45' C46' 1.387(8) .
C46' C47' 1.407(7) .
C47' C48' 1.433(7) .
C49 C62 1.375(5) .
C49 C50 1.440(5) .
C50 C51 1.399(5) .
C50 C55 1.427(6) .
C51 C52 1.390(6) .
C52 C53 1.374(6) .
C53 C54 1.380(6) .
C54 C55 1.412(5) .
C55 C56 1.455(5) .
C56 C57 1.410(5) .
C56 C61 1.414(5) .
C57 C58 1.377(6) .
C58 C59 1.383(6) .
C59 C60 1.361(5) .
C60 C61 1.399(5) .
C61 C62 1.429(6) .
C49' C62' 1.372(6) .
C49' C50' 1.445(6) .
C50' C51' 1.404(6) .
C50' C55' 1.428(6) .
C51' C52' 1.392(6) .
C52' C53' 1.381(7) .
C53' C54' 1.379(7) .
C54' C55' 1.414(6) .
C55' C56' 1.460(6) .
C56' C57' 1.416(7) .
C56' C61' 1.418(7) .
C57' C58' 1.387(8) .
C58' C59' 1.380(8) .
C59' C60' 1.363(7) .
C60' C61' 1.397(7) .
C61' C62' 1.426(7) .

loop_
_geom_torsion_atom_site_label_1
_geom_torsion_atom_site_label_2
_geom_torsion_atom_site_label_3
_geom_torsion_atom_site_label_4
_geom_torsion
_geom_torsion_site_symmetry_1
_geom_torsion_site_symmetry_2
_geom_torsion_site_symmetry_3
_geom_torsion_site_symmetry_4
C7 C1 C2 C22 10.7(3) . . . .
C6 C1 C2 C22 -167.73(18) . . . .
C7 C1 C2 C3 -167.73(19) . . . .
C6 C1 C2 C3 13.9(3) . . . .
C22 C2 C3 C4 175.33(19) . . . .
C1 C2 C3 C4 -6.4(3) . . . .
C22 C2 C3 C35 0.1(4) . . . .
C1 C2 C3 C35 178.4(4) . . . .
C22 C2 C3 C35' -2.6(5) . . . .
C1 C2 C3 C35' 175.7(5) . . . .
C2 C3 C4 C5 -11.0(3) . . . .
C35 C3 C4 C5 163.7(4) . . . .
C35' C3 C4 C5 166.9(5) . . . .
C2 C3 C4 C23 163.57(19) . . . .
C35 C3 C4 C23 -21.7(5) . . . .
C35' C3 C4 C23 -18.6(6) . . . .
C3 C4 C5 C6 21.3(3) . . . .
C23 C4 C5 C6 -153.65(19) . . . .
C3 C4 C5 C34 -155.36(18) . . . .
C23 C4 C5 C34 29.7(3) . . . .
C4 C5 C6 C1 -13.7(3) . . . .
C34 C5 C6 C1 162.71(18) . . . .
C4 C5 C6 C49 158.4(7) . . . .
C34 C5 C6 C49 -25.2(7) . . . .
C4 C5 C6 C49' 159.4(8) . . . .
C34 C5 C6 C49' -24.2(9) . . . .
C7 C1 C6 C5 178.03(19) . . . .
C2 C1 C6 C5 -3.7(3) . . . .
C7 C1 C6 C49 5.6(6) . . . .
C2 C1 C6 C49 -176.1(6) . . . .
C7 C1 C6 C49' 5.0(8) . . . .
C2 C1 C6 C49' -176.7(7) . . . .
C2 C1 C7 C8 -6.7(3) . . . .
C6 C1 C7 C8 171.64(19) . . . .
C1 C7 C8 C21 -4.5(3) . . . .
C1 C7 C8 C9 172.71(19) . . . .
C7 C8 C9 C10 -5.7(3) . . . .
C21 C8 C9 C10 171.5(2) . . . .
C7 C8 C9 C14 178.42(19) . . . .
C21 C8 C9 C14 -4.4(3) . . . .
C14 C9 C10 C11 1.4(3) . . . .
C8 C9 C10 C11 -174.5(2) . . . .
C9 C10 C11 C12 2.0(4) . . . .
C10 C11 C12 C13 -3.0(4) . . . .
C11 C12 C13 C14 0.7(4) . . . .
C12 C13 C14 C9 2.6(3) . . . .
C12 C13 C14 C15 -175.3(2) . . . .
C10 C9 C14 C13 -3.6(3) . . . .
C8 C9 C14 C13 172.46(19) . . . .
C10 C9 C14 C15 174.37(19) . . . .
C8 C9 C14 C15 -9.6(3) . . . .
C13 C14 C15 C20 -169.6(2) . . . .
C9 C14 C15 C20 12.6(3) . . . .
C13 C14 C15 C16 12.2(3) . . . .
C9 C14 C15 C16 -165.6(2) . . . .
C20 C15 C16 C17 -0.7(3) . . . .
C14 C15 C16 C17 177.6(2) . . . .
C15 C16 C17 C18 0.6(3) . . . .
C16 C17 C18 C19 -0.5(3) . . . .
C17 C18 C19 C20 0.5(3) . . . .
C16 C15 C20 C19 0.7(3) . . . .
C14 C15 C20 C19 -177.59(18) . . . .
C16 C15 C20 C21 176.93(18) . . . .
C14 C15 C20 C21 -1.3(3) . . . .
C18 C19 C20 C15 -0.6(3) . . . .
C18 C19 C20 C21 -176.76(19) . . . .
C7 C8 C21 C22 11.5(3) . . . .
C9 C8 C21 C22 -165.80(18) . . . .
C7 C8 C21 C20 -167.14(18) . . . .
C9 C8 C21 C20 15.6(3) . . . .
C15 C20 C21 C22 168.71(19) . . . .
C19 C20 C21 C22 -15.1(3) . . . .
C15 C20 C21 C8 -12.7(3) . . . .
C19 C20 C21 C8 163.44(19) . . . .
C8 C21 C22 C2 -7.5(3) . . . .
C20 C21 C22 C2 171.13(19) . . . .
C3 C2 C22 C21 174.56(19) . . . .
C1 C2 C22 C21 -3.8(3) . . . .
C3 C4 C23 C24 -21.5(3) . . . .
C5 C4 C23 C24 153.1(2) . . . .
C3 C4 C23 C28 167.5(2) . . . .
C5 C4 C23 C28 -17.9(3) . . . .
C28 C23 C24 C25 -0.5(4) . . . .
C4 C23 C24 C25 -171.6(2) . . . .
C23 C24 C25 C26 -0.7(5) . . . .
C24 C25 C26 C27 1.1(5) . . . .
C25 C26 C27 C28 -0.4(5) . . . .
C26 C27 C28 C23 -0.8(4) . . . .
C26 C27 C28 C29 177.9(3) . . . .
C24 C23 C28 C27 1.2(3) . . . .
C4 C23 C28 C27 172.5(2) . . . .
C24 C23 C28 C29 -177.6(2) . . . .
C4 C23 C28 C29 -6.2(3) . . . .
C27 C28 C29 C30 19.9(3) . . . .
C23 C28 C29 C30 -161.4(2) . . . .
C27 C28 C29 C34 -160.5(2) . . . .
C23 C28 C29 C34 18.3(3) . . . .
C34 C29 C30 C31 1.5(3) . . . .
C28 C29 C30 C31 -178.8(2) . . . .
C29 C30 C31 C32 -2.1(3) . . . .
C30 C31 C32 C33 0.1(3) . . . .
C31 C32 C33 C34 2.6(3) . . . .
C32 C33 C34 C29 -3.1(3) . . . .
C32 C33 C34 C5 -175.81(19) . . . .
C30 C29 C34 C33 1.1(3) . . . .
C28 C29 C34 C33 -178.58(18) . . . .
C30 C29 C34 C5 173.89(18) . . . .
C28 C29 C34 C5 -5.8(3) . . . .
C6 C5 C34 C33 -22.3(3) . . . .
C4 C5 C34 C33 154.18(19) . . . .
C6 C5 C34 C29 165.17(19) . . . .
C4 C5 C34 C29 -18.3(3) . . . .
C4 C3 C35 C48 -69.3(14) . . . .
C2 C3 C35 C48 105.6(12) . . . .
C35' C3 C35 C48 -116(14) . . . .
C4 C3 C35 C36 111.7(14) . . . .
C2 C3 C35 C36 -73.4(16) . . . .
C35' C3 C35 C36 65(12) . . . .
C48 C35 C36 C37 173.6(15) . . . .
C3 C35 C36 C37 -7(2) . . . .
C48 C35 C36 C41 -5(2) . . . .
C3 C35 C36 C41 174.0(13) . . . .
C41 C36 C37 C38 0(2) . . . .
C35 C36 C37 C38 -178.7(14) . . . .
C36 C37 C38 C39 -0.1(16) . . . .
C37 C38 C39 C40 -0.2(11) . . . .
C38 C39 C40 C41 0.7(11) . . . .
C39 C40 C41 C36 -0.8(14) . . . .
C39 C40 C41 C42 178.5(9) . . . .
C37 C36 C41 C40 1(2) . . . .
C35 C36 C41 C40 179.2(13) . . . .
C37 C36 C41 C42 -178.8(13) . . . .
C35 C36 C41 C42 0(2) . . . .
C40 C41 C42 C43 2.7(14) . . . .
C36 C41 C42 C43 -178.1(11) . . . .
C40 C41 C42 C47 -175.1(8) . . . .
C36 C41 C42 C47 4.2(15) . . . .
C47 C42 C43 C44 1.1(10) . . . .
C41 C42 C43 C44 -176.7(8) . . . .
C42 C43 C44 C45 -0.5(10) . . . .
C43 C44 C45 C46 -1.2(9) . . . .
C44 C45 C46 C47 2.3(8) . . . .
C45 C46 C47 C42 -1.7(10) . . . .
C45 C46 C47 C48 179.3(8) . . . .
C43 C42 C47 C46 0.1(11) . . . .
C41 C42 C47 C46 178.0(8) . . . .
C43 C42 C47 C48 179.0(9) . . . .
C41 C42 C47 C48 -3.1(13) . . . .
C36 C35 C48 C47 6(2) . . . .
C3 C35 C48 C47 -172.8(11) . . . .
C46 C47 C48 C35 176.7(12) . . . .
C42 C47 C48 C35 -2.3(18) . . . .
C4 C3 C35' C48' -79(2) . . . .
C2 C3 C35' C48' 99.2(18) . . . .
C35 C3 C35' C48' 57(12) . . . .
C4 C3 C35' C36' 112.8(17) . . . .
C2 C3 C35' C36' -69.4(19) . . . .
C35 C3 C35' C36' -112(14) . . . .
C48' C35' C36' C37' 178(2) . . . .
C3 C35' C36' C37' -13(3) . . . .
C48' C35' C36' C41' 1(3) . . . .
C3 C35' C36' C41' 169.9(17) . . . .
C41' C36' C37' C38' 1(3) . . . .
C35' C36' C37' C38' -176(2) . . . .
C36' C37' C38' C39' -1(2) . . . .
C37' C38' C39' C40' 1.7(16) . . . .
C38' C39' C40' C41' -2.2(16) . . . .
C37' C36' C41' C40' -1(3) . . . .
C35' C36' C41' C40' 175.8(19) . . . .
C37' C36' C41' C42' -177.9(19) . . . .
C35' C36' C41' C42' -1(3) . . . .
C39' C40' C41' C36' 2(2) . . . .
C39' C40' C41' C42' 178.5(13) . . . .
C36' C41' C42' C43' 180.0(16) . . . .
C40' C41' C42' C43' 3(2) . . . .
C36' C41' C42' C47' 1(2) . . . .
C40' C41' C42' C47' -175.3(12) . . . .
C47' C42' C43' C44' -0.3(14) . . . .
C41' C42' C43' C44' -178.9(11) . . . .
C42' C43' C44' C45' 0.2(13) . . . .
C43' C44' C45' C46' 0.9(13) . . . .
C44' C45' C46' C47' -1.9(13) . . . .
C45' C46' C47' C42' 1.9(14) . . . .
C45' C46' C47' C48' -178.5(12) . . . .
C43' C42' C47' C46' -0.8(16) . . . .
C41' C42' C47' C46' 177.8(12) . . . .
C43' C42' C47' C48' 179.6(12) . . . .
C41' C42' C47' C48' -1.7(19) . . . .
C36' C35' C48' C47' -1(3) . . . .
C3 C35' C48' C47' -169.4(15) . . . .
C46' C47' C48' C35' -177.8(16) . . . .
C42' C47' C48' C35' 2(2) . . . .
C5 C6 C49 C62 -55(2) . . . .
C1 C6 C49 C62 116.7(16) . . . .
C49' C6 C49 C62 -72(16) . . . .
C5 C6 C49 C50 124.3(16) . . . .
C1 C6 C49 C50 -63(2) . . . .
C49' C6 C49 C50 108(18) . . . .
C62 C49 C50 C51 176(2) . . . .
C6 C49 C50 C51 -4(3) . . . .
C62 C49 C50 C55 -8(3) . . . .
C6 C49 C50 C55 172.3(15) . . . .
C55 C50 C51 C52 -2(3) . . . .
C49 C50 C51 C52 174.6(18) . . . .
C50 C51 C52 C53 0(2) . . . .
C51 C52 C53 C54 0.7(16) . . . .
C52 C53 C54 C55 0.7(13) . . . .
C53 C54 C55 C50 -2.5(16) . . . .
C53 C54 C55 C56 176.5(9) . . . .
C51 C50 C55 C54 3(2) . . . .
C49 C50 C55 C54 -173.4(15) . . . .
C51 C50 C55 C56 -176.1(15) . . . .
C49 C50 C55 C56 8(2) . . . .
C54 C55 C56 C57 -3.7(16) . . . .
C50 C55 C56 C57 175.3(13) . . . .
C54 C55 C56 C61 177.8(12) . . . .
C50 C55 C56 C61 -3.2(18) . . . .
C61 C56 C57 C58 -0.2(14) . . . .
C55 C56 C57 C58 -178.8(9) . . . .
C56 C57 C58 C59 -0.5(11) . . . .
C57 C58 C59 C60 0.4(12) . . . .
C58 C59 C60 C61 0.4(18) . . . .
C59 C60 C61 C56 -1(2) . . . .
C59 C60 C61 C62 179.2(16) . . . .
C57 C56 C61 C60 0.9(19) . . . .
C55 C56 C61 C60 179.5(13) . . . .
C57 C56 C61 C62 -179.4(14) . . . .
C55 C56 C61 C62 -1(2) . . . .
C50 C49 C62 C61 4(3) . . . .
C6 C49 C62 C61 -176.2(15) . . . .
C60 C61 C62 C49 -179.9(18) . . . .
C56 C61 C62 C49 0(3) . . . .
C5 C6 C49' C62' -62(3) . . . .
C1 C6 C49' C62' 111(2) . . . .
C49 C6 C49' C62' 102(18) . . . .
C5 C6 C49' C50' 124(2) . . . .
C1 C6 C49' C50' -63(3) . . . .
C49 C6 C49' C50' -71(16) . . . .
C62' C49' C50' C51' 179(3) . . . .
C6 C49' C50' C51' -8(4) . . . .
C62' C49' C50' C55' 3(4) . . . .
C6 C49' C50' C55' 176(2) . . . .
C55' C50' C51' C52' -5(3) . . . .
C49' C50' C51' C52' 179(2) . . . .
C50' C51' C52' C53' 2(3) . . . .
C51' C52' C53' C54' 2(2) . . . .
C52' C53' C54' C55' -1.6(18) . . . .
C53' C54' C55' C50' -2(2) . . . .
C53' C54' C55' C56' 177.6(14) . . . .
C51' C50' C55' C54' 6(3) . . . .
C49' C50' C55' C54' -178(2) . . . .
C51' C50' C55' C56' -174(2) . . . .
C49' C50' C55' C56' 2(3) . . . .
C54' C55' C56' C57' -5(2) . . . .
C50' C55' C56' C57' 174.7(18) . . . .
C54' C55' C56' C61' 179.4(18) . . . .
C50' C55' C56' C61' -1(3) . . . .
C61' C56' C57' C58' -1(2) . . . .
C55' C56' C57' C58' -176.4(14) . . . .
C56' C57' C58' C59' -1.3(19) . . . .
C57' C58' C59' C60' 1(2) . . . .
C58' C59' C60' C61' 0(3) . . . .
C59' C60' C61' C56' -3(3) . . . .
C59' C60' C61' C62' -179(2) . . . .
C57' C56' C61' C60' 3(3) . . . .
C55' C56' C61' C60' 178(2) . . . .
C57' C56' C61' C62' 180(2) . . . .
C55' C56' C61' C62' -5(3) . . . .
C50' C49' C62' C61' -9(4) . . . .
C6 C49' C62' C61' 177(2) . . . .
C60' C61' C62' C49' -173(3) . . . .
C56' C61' C62' C49' 10(4) . . . .
